data_2220183
loop_
_publ_author_name
'Song, Xiao-Qing'

_publ_section_title
;
 1-(3,4-Dihydroxyphenyl)-2-(4-fluorophenyl)ethanone
;
_journal_coeditor_code HB2831
_journal_issue 12
_journal_name_full 'Acta Crystallographica Section E'
_journal_page_first o2282
_journal_paper_doi 10.1107/S1600536808035733
_journal_volume 64
_journal_year 2008
_chemical_formula_iupac 'C14 H11 F O3'
_chemical_formula_moiety 'C14 H11 F O3'
_chemical_formula_sum 'C14 H11 F O3'
_chemical_formula_weight 246.23
_chemical_name_systematic
;
1-(3,4-Dihydroxyphenyl)-2-(4-fluorophenyl)ethanone
;
_space_group_IT_number 14
_symmetry_cell_setting monoclinic
_symmetry_space_group_name_Hall '-P 2ybc'
_symmetry_space_group_name_H-M 'P 1 21/c 1'
_atom_sites_solution_hydrogens geom
_atom_sites_solution_primary direct
_atom_sites_solution_secondary difmap
_audit_creation_method SHELXL-97
_cell_angle_alpha 90.00
_cell_angle_beta 105.33(3)
_cell_angle_gamma 90.00
_cell_formula_units_Z 4
_cell_length_a 8.1640(16)
_cell_length_b 5.9120(12)
_cell_length_c 24.946(6)
_cell_measurement_reflns_used 25
_cell_measurement_temperature 293(2)
_cell_measurement_theta_max 12
_cell_measurement_theta_min 9
_cell_volume 1161.2(5)
_computing_cell_refinement 'CAD4 Software (Enraf--Nonius, 1989)'
_computing_data_collection 'CAD4 Software (Enraf--Nonius, 1989)'
_computing_data_reduction 'XCAD4 (Harms & Wocadlo, 1995)'
_computing_molecular_graphics 'SHELXTL (Sheldrick, 2008)'
_computing_publication_material 'SHELXL97 (Sheldrick, 2008)'
_computing_structure_refinement 'SHELXL97 (Sheldrick, 2008)'
_computing_structure_solution 'SHELXS97 (Sheldrick, 2008)'
_diffrn_ambient_temperature 293(2)
_diffrn_measured_fraction_theta_full 0.993
_diffrn_measured_fraction_theta_max 0.993
_diffrn_measurement_device_type 'Enraf--Nonius CAD-4'
_diffrn_measurement_method \w/2\q
_diffrn_radiation_monochromator graphite
_diffrn_radiation_source 'fine-focus sealed tube'
_diffrn_radiation_type MoK\a
_diffrn_radiation_wavelength 0.71073
_diffrn_reflns_av_R_equivalents 0.0304
_diffrn_reflns_av_sigmaI/netI 0.0301
_diffrn_reflns_limit_h_max 0
_diffrn_reflns_limit_h_min -9
_diffrn_reflns_limit_k_max 0
_diffrn_reflns_limit_k_min -7
_diffrn_reflns_limit_l_max 29
_diffrn_reflns_limit_l_min -28
_diffrn_reflns_number 2229
_diffrn_reflns_theta_full 25.21
_diffrn_reflns_theta_max 25.21
_diffrn_reflns_theta_min 1.69
_diffrn_standards_decay_% 0
_diffrn_standards_interval_count 0
_diffrn_standards_interval_time 0
_diffrn_standards_number 0
_exptl_absorpt_coefficient_mu 0.109
_exptl_absorpt_correction_T_max 0.982
_exptl_absorpt_correction_T_min 0.970
_exptl_absorpt_correction_type psi-scan
_exptl_absorpt_process_details '(North <i>et al.</i>,  1968)'
_exptl_crystal_colour colorless
_exptl_crystal_density_diffrn 1.408
_exptl_crystal_density_method 'not measured'
_exptl_crystal_description block
_exptl_crystal_F_000 512
_exptl_crystal_size_max 0.28
_exptl_crystal_size_mid 0.25
_exptl_crystal_size_min 0.17
_refine_diff_density_max 0.183
_refine_diff_density_min -0.172
_refine_ls_extinction_coef 0.019(3)
_refine_ls_extinction_expression Fc^*^=kFc[1+0.001xFc^2^\l^3^/sin(2\q)]^-1/4^
_refine_ls_extinction_method 'SHELXL97 (Sheldrick, 2008)'
_refine_ls_goodness_of_fit_ref 1.037
_refine_ls_hydrogen_treatment constr
_refine_ls_matrix_type full
_refine_ls_number_parameters 164
_refine_ls_number_reflns 2072
_refine_ls_number_restraints 0
_refine_ls_restrained_S_all 1.037
_refine_ls_R_factor_all 0.0784
_refine_ls_R_factor_gt 0.0497
_refine_ls_shift/su_max 0.000
_refine_ls_shift/su_mean 0.000
_refine_ls_structure_factor_coef Fsqd
_refine_ls_weighting_details 'calc w=1/[\s^2^(Fo^2^)+(0.0627P)^2^+0.5485P] where P=(Fo^2^+2Fc^2^)/3'
_refine_ls_weighting_scheme calc
_refine_ls_wR_factor_gt 0.1202
_refine_ls_wR_factor_ref 0.1454
_reflns_number_gt 1452
_reflns_number_total 2072
_reflns_threshold_expression I>2\s(I)
_cod_data_source_file hb2831.cif
_cod_data_source_block I
_cod_original_cell_volume 1161.2(4)
_cod_original_sg_symbol_H-M 'P 21/c'
_cod_database_code 2220183
_cod_database_fobs_code 2220183

loop_
_symmetry_equiv_pos_as_xyz
'x, y, z'
'-x, y+1/2, -z+1/2'
'-x, -y, -z'
'x, -y-1/2, z-1/2'

loop_
_atom_site_type_symbol
_atom_site_label
_atom_site_fract_x
_atom_site_fract_y
_atom_site_fract_z
_atom_site_U_iso_or_equiv
_atom_site_adp_type
_atom_site_calc_flag
_atom_site_refinement_flags
_atom_site_occupancy
C C1 0.5159(3) 0.4835(4) 0.08518(10) 0.0502(6) Uani d . 1
C C2 0.4714(3) 0.2980(4) 0.04986(10) 0.0536(7) Uani d . 1
H H2A 0.5544 0.2229 0.0374 0.064 Uiso calc R 1
C C3 0.3067(3) 0.2257(4) 0.03341(11) 0.0533(6) Uani d . 1
C C4 0.1810(3) 0.3396(4) 0.05140(10) 0.0496(6) Uani d . 1
C C5 0.2243(3) 0.5232(5) 0.08571(11) 0.0609(7) Uani d . 1
H H5A 0.1406 0.5990 0.0977 0.073 Uiso calc R 1
C C6 0.3901(3) 0.5969(5) 0.10269(12) 0.0622(8) Uani d . 1
H H6A 0.4177 0.7224 0.1258 0.075 Uiso calc R 1
C C7 0.6960(3) 0.5566(4) 0.10307(10) 0.0502(6) Uani d . 1
C C8 0.7428(3) 0.7480(5) 0.14453(12) 0.0636(8) Uani d . 1
H H8A 0.6923 0.8862 0.1266 0.076 Uiso calc R 1
H H8B 0.6923 0.7179 0.1749 0.076 Uiso calc R 1
C C9 0.9297(3) 0.7876(4) 0.16843(10) 0.0496(6) Uani d . 1
C C10 1.0273(3) 0.6323(4) 0.20441(11) 0.0543(7) Uani d . 1
H H10A 0.9768 0.5008 0.2129 0.065 Uiso calc R 1
C C11 1.1974(3) 0.6678(5) 0.22796(12) 0.0614(7) Uani d . 1
H H11A 1.2620 0.5620 0.2522 0.074 Uiso calc R 1
C C12 1.2691(3) 0.8598(5) 0.21518(13) 0.0640(8) Uani d . 1
C C13 1.1793(4) 1.0184(5) 0.17977(13) 0.0693(8) Uani d . 1
H H13A 1.2317 1.1486 0.1715 0.083 Uiso calc R 1
C C14 1.0083(4) 0.9806(5) 0.15645(12) 0.0624(7) Uani d . 1
H H14A 0.9450 1.0872 0.1322 0.075 Uiso calc R 1
F F1 1.4375(2) 0.8958(4) 0.23816(10) 0.1039(7) Uani d . 1
O O1 0.2648(2) 0.0477(4) -0.00250(10) 0.0813(7) Uani d . 1
H H1A 0.1726 -0.0035 -0.0012 0.122 Uiso calc R 1
O O2 0.0199(2) 0.2558(3) 0.03311(8) 0.0615(5) Uani d . 1
H H2B -0.0421 0.3199 0.0493 0.092 Uiso calc R 1
O O3 0.8048(2) 0.4626(3) 0.08579(8) 0.0650(6) Uani d . 1

loop_
_atom_site_aniso_label
_atom_site_aniso_U_11
_atom_site_aniso_U_22
_atom_site_aniso_U_33
_atom_site_aniso_U_12
_atom_site_aniso_U_13
_atom_site_aniso_U_23
C1 0.0430(13) 0.0574(15) 0.0503(14) 0.0101(11) 0.0126(10) -0.0043(12)
C2 0.0470(14) 0.0553(15) 0.0637(16) 0.0095(12) 0.0240(12) -0.0087(13)
C3 0.0513(14) 0.0511(15) 0.0610(15) 0.0044(12) 0.0208(12) -0.0110(13)
C4 0.0426(13) 0.0552(15) 0.0528(14) 0.0084(11) 0.0157(11) 0.0012(12)
C5 0.0429(14) 0.0747(19) 0.0676(17) 0.0135(13) 0.0190(12) -0.0202(15)
C6 0.0477(14) 0.0707(18) 0.0689(17) 0.0087(13) 0.0169(12) -0.0199(15)
C7 0.0424(12) 0.0580(16) 0.0503(14) 0.0099(12) 0.0127(11) -0.0033(12)
C8 0.0495(14) 0.0680(18) 0.0720(18) 0.0114(13) 0.0139(13) -0.0164(15)
C9 0.0475(13) 0.0477(14) 0.0550(15) 0.0049(11) 0.0163(11) -0.0086(12)
C10 0.0524(14) 0.0447(14) 0.0690(17) -0.0029(12) 0.0216(12) 0.0032(13)
C11 0.0513(15) 0.0593(17) 0.0721(18) 0.0063(13) 0.0137(13) 0.0068(14)
C12 0.0458(14) 0.0609(17) 0.087(2) -0.0100(13) 0.0207(14) -0.0153(16)
C13 0.075(2) 0.0485(16) 0.093(2) -0.0114(15) 0.0380(17) -0.0034(16)
C14 0.0721(18) 0.0514(16) 0.0657(18) 0.0113(14) 0.0216(14) 0.0065(14)
F1 0.0526(10) 0.0961(14) 0.157(2) -0.0212(10) 0.0171(11) -0.0227(14)
O1 0.0564(11) 0.0761(14) 0.1190(18) -0.0081(10) 0.0364(11) -0.0460(13)
O2 0.0454(9) 0.0655(12) 0.0780(12) 0.0031(9) 0.0241(8) -0.0133(10)
O3 0.0458(10) 0.0736(13) 0.0791(13) 0.0107(9) 0.0226(9) -0.0201(10)

loop_
_atom_type_symbol
_atom_type_description
_atom_type_scat_dispersion_real
_atom_type_scat_dispersion_imag
_atom_type_scat_source
C C 0.0033 0.0016 'International Tables Vol C Tables 4.2.6.8 and 6.1.1.4'
F F 0.0171 0.0103 'International Tables Vol C Tables 4.2.6.8 and 6.1.1.4'
O O 0.0106 0.0060 'International Tables Vol C Tables 4.2.6.8 and 6.1.1.4'
H H 0.0000 0.0000 'International Tables Vol C Tables 4.2.6.8 and 6.1.1.4'

loop_
_geom_angle_atom_site_label_1
_geom_angle_atom_site_label_2
_geom_angle_atom_site_label_3
_geom_angle
C6 C1 C2 119.2(2)
C6 C1 C7 121.4(2)
C2 C1 C7 119.4(2)
C3 C2 C1 120.5(2)
C3 C2 H2A 119.8
C1 C2 H2A 119.8
O1 C3 C2 119.6(2)
O1 C3 C4 120.3(2)
C2 C3 C4 120.1(2)
O2 C4 C5 124.3(2)
O2 C4 C3 116.2(2)
C5 C4 C3 119.5(2)
C4 C5 C6 120.9(2)
C4 C5 H5A 119.6
C6 C5 H5A 119.6
C5 C6 C1 119.9(3)
C5 C6 H6A 120.1
C1 C6 H6A 120.1
O3 C7 C1 121.2(2)
O3 C7 C8 120.5(2)
C1 C7 C8 118.3(2)
C9 C8 C7 115.7(2)
C9 C8 H8A 108.3
C7 C8 H8A 108.3
C9 C8 H8B 108.3
C7 C8 H8B 108.3
H8A C8 H8B 107.4
C14 C9 C10 118.0(2)
C14 C9 C8 121.6(2)
C10 C9 C8 120.3(2)
C11 C10 C9 121.4(2)
C11 C10 H10A 119.3
C9 C10 H10A 119.3
C12 C11 C10 118.6(3)
C12 C11 H11A 120.7
C10 C11 H11A 120.7
C11 C12 F1 119.0(3)
C11 C12 C13 122.6(3)
F1 C12 C13 118.5(3)
C12 C13 C14 118.2(3)
C12 C13 H13A 120.9
C14 C13 H13A 120.9
C9 C14 C13 121.2(3)
C9 C14 H14A 119.4
C13 C14 H14A 119.4
C3 O1 H1A 109.5
C4 O2 H2B 109.5

loop_
_geom_bond_atom_site_label_1
_geom_bond_atom_site_label_2
_geom_bond_distance
C1 C6 1.391(3)
C1 C2 1.393(3)
C1 C7 1.483(3)
C2 C3 1.366(3)
C2 H2A 0.9300
C3 O1 1.365(3)
C3 C4 1.397(3)
C4 O2 1.366(3)
C4 C5 1.369(4)
C5 C6 1.378(3)
C5 H5A 0.9300
C6 H6A 0.9300
C7 O3 1.219(3)
C7 C8 1.512(4)
C8 C9 1.503(3)
C8 H8A 0.9700
C8 H8B 0.9700
C9 C14 1.380(4)
C9 C10 1.380(3)
C10 C11 1.374(3)
C10 H10A 0.9300
C11 C12 1.354(4)
C11 H11A 0.9300
C12 F1 1.359(3)
C12 C13 1.362(4)
C13 C14 1.381(4)
C13 H13A 0.9300
C14 H14A 0.9300
O1 H1A 0.8200
O2 H2B 0.8200

loop_
_geom_hbond_atom_site_label_D
_geom_hbond_atom_site_label_H
_geom_hbond_atom_site_label_A
_geom_hbond_site_symmetry_A
_geom_hbond_distance_DH
_geom_hbond_distance_HA
_geom_hbond_distance_DA
_geom_hbond_angle_DHA
O1 H1A O2 . 0.82 2.28 2.690(2) 111
O1 H1A O2 3 0.82 2.16 2.876(3) 146
O2 H2B O3 1_455 0.82 1.92 2.744(2) 178

loop_
_geom_torsion_atom_site_label_1
_geom_torsion_atom_site_label_2
_geom_torsion_atom_site_label_3
_geom_torsion_atom_site_label_4
_geom_torsion
C6 C1 C2 C3 -1.2(4)
C7 C1 C2 C3 179.1(2)
C1 C2 C3 O1 178.1(2)
C1 C2 C3 C4 0.9(4)
O1 C3 C4 O2 2.9(4)
C2 C3 C4 O2 -179.9(2)
O1 C3 C4 C5 -177.5(3)
C2 C3 C4 C5 -0.3(4)
O2 C4 C5 C6 179.6(3)
C3 C4 C5 C6 0.0(4)
C4 C5 C6 C1 -0.4(4)
C2 C1 C6 C5 1.0(4)
C7 C1 C6 C5 -179.4(3)
C6 C1 C7 O3 -176.9(3)
C2 C1 C7 O3 2.8(4)
C6 C1 C7 C8 4.5(4)
C2 C1 C7 C8 -175.8(2)
O3 C7 C8 C9 -8.8(4)
C1 C7 C8 C9 169.9(2)
C7 C8 C9 C14 112.3(3)
C7 C8 C9 C10 -69.3(3)
C14 C9 C10 C11 0.3(4)
C8 C9 C10 C11 -178.2(2)
C9 C10 C11 C12 -0.1(4)
C10 C11 C12 F1 -179.8(3)
C10 C11 C12 C13 -0.3(4)
C11 C12 C13 C14 0.3(5)
F1 C12 C13 C14 179.9(3)
C10 C9 C14 C13 -0.2(4)
C8 C9 C14 C13 178.3(2)
C12 C13 C14 C9 -0.1(4)

loop_
_cod_related_entry_id
_cod_related_entry_database
_cod_related_entry_code
1 ChemSpider 24685015
